data_2222909
loop_
_publ_author_name
'Wood, Peter A.'
'Forgan, Ross S.'
'Parsons, Simon'
'Pidcock, Elna'
'Tasker, Peter A.'

_publ_section_title
;
 3-Fluorosalicylaldoxime at 6.5 GPa
;
_journal_coeditor_code TK2511
_journal_issue 8
_journal_name_full 'Acta Crystallographica Section E'
_journal_page_first o2001
_journal_paper_doi 10.1107/S1600536809029043
_journal_volume 65
_journal_year 2009
_chemical_formula_iupac 'C7 H6 F1 N1 O2'
_chemical_formula_moiety 'C7 H6 F1 N1 O2'
_chemical_formula_sum 'C7 H6 F N O2'
_chemical_formula_weight 155.13
_chemical_name_systematic
;
3-Fluorosalicylaldoxime
;
_space_group_IT_number 33
_symmetry_cell_setting orthorhombic
_symmetry_space_group_name_Hall 'P 2c -2n'
_symmetry_space_group_name_H-M 'P n a 21'
_atom_sites_solution_hydrogens geom
_atom_sites_solution_primary direct
_audit_creation_method CRYSTALS_ver_12.83
_cell_angle_alpha 90
_cell_angle_beta 90
_cell_angle_gamma 90
_cell_formula_units_Z 4
_cell_length_a 6.156(2)
_cell_length_b 9.751(3)
_cell_length_c 8.6764(18)
_cell_measurement_pressure 6500000
_cell_measurement_reflns_used 779
_cell_measurement_temperature 298
_cell_measurement_theta_max 24
_cell_measurement_theta_min 3
_cell_volume 520.8(3)
_computing_cell_refinement 'SAINT (Bruker, 2004)'
_computing_data_collection 'APEX2 (Bruker, 2004)'
_computing_data_reduction 'SAINT (Bruker, 2004)'
_computing_molecular_graphics 'Mercury (Macrae <i>et al.</i>,  2008)'
_computing_publication_material 'CRYSTALS (Betteridge <i>et al.</i>,  2003)'
_computing_structure_refinement 'CRYSTALS (Betteridge <i>et al.</i>,  2003)'
_computing_structure_solution
;
model taken from ambient pressure structure (Wood <i>et al.</i>,
2007<i>b</i>)
;
_diffrn_ambient_temperature 298
_diffrn_measured_fraction_theta_full 0.574
_diffrn_measured_fraction_theta_max 0.508
_diffrn_measurement_device_type 'Bruker APEXII'
_diffrn_measurement_method \w
_diffrn_radiation_monochromator graphite
_diffrn_radiation_type 'Mo K\a'
_diffrn_radiation_wavelength 0.71073
_diffrn_reflns_av_R_equivalents 0.074
_diffrn_reflns_limit_h_max 6
_diffrn_reflns_limit_h_min -6
_diffrn_reflns_limit_k_max 10
_diffrn_reflns_limit_k_min -10
_diffrn_reflns_limit_l_max 10
_diffrn_reflns_limit_l_min -10
_diffrn_reflns_number 2715
_diffrn_reflns_theta_full 25.1
_diffrn_reflns_theta_max 27.0
_diffrn_reflns_theta_min 3.143
_diffrn_standards_number 0
_exptl_absorpt_coefficient_mu 0.169
_exptl_absorpt_correction_T_max 0.98
_exptl_absorpt_correction_T_min 0.39
_exptl_absorpt_correction_type multi-scan
_exptl_absorpt_process_details '(SADABS; Sheldrick, 2006)'
_exptl_crystal_colour pale-yellow
_exptl_crystal_density_diffrn 1.978
_exptl_crystal_description block
_exptl_crystal_F_000 320
_exptl_crystal_size_max 0.15
_exptl_crystal_size_mid 0.12
_exptl_crystal_size_min 0.10
_refine_diff_density_max 0.16
_refine_diff_density_min -0.18
_refine_ls_extinction_coef 119.189
_refine_ls_extinction_method 'Larson (1970), Equation 22'
_refine_ls_goodness_of_fit_ref 0.937
_refine_ls_hydrogen_treatment mixed
_refine_ls_matrix_type full
_refine_ls_number_parameters 106
_refine_ls_number_reflns 305
_refine_ls_number_restraints 94
_refine_ls_R_factor_all 0.053
_refine_ls_R_factor_gt 0.036
_refine_ls_shift/su_max_lt 0.001
_refine_ls_structure_factor_coef Fsqd
_refine_ls_weighting_details
;
Method, part 1, Chebychev polynomial, (Watkin, 1994, Prince, 1982)
[weight] = 1.0/[A~0~*T~0~(x)+A~1~*T~1~(x) ... +A~n-1~]*T~n-1~(x)]
where A~i~ are the Chebychev coefficients listed below and x= Fcalc/Fmax
Method = Robust Weighting (Prince, 1982)
W = [weight] * [1-(deltaF/6*sigmaF)^2^]^2^
A~i~ are 12.4 13.8 4.45 -0.254
;
_refine_ls_weighting_scheme calc
_refine_ls_wR_factor_all 0.049
_refine_ls_wR_factor_gt 0.041
_refine_ls_wR_factor_ref 0.049
_reflns_number_gt 233
_reflns_number_total 333
_reflns_threshold_expression I>2\s(I)
_cod_data_source_file tk2511.cif
_cod_data_source_block I
_cod_depositor_comments
;
The following automatic conversions were performed:
'_symmetry_cell_setting' value 'Orthorhombic' changed to 'orthorhombic'
according to '/home/saulius/struct/CIF-dictionaries/cif_core.dic'
dictionary named 'cif_core.dic' version 2.4.1 from 2010-06-29.

Automatic conversion script
Id: cif_fix_enum 1527 2010-12-29 10:47:43Z saulius 

The following automatic conversions were performed:

'_symmetry_cell_setting' value 'Orthorhombic' changed to
'orthorhombic' according to
/home/saulius/struct/CIF-dictionaries/cif_core.dic dictionary named
'cif_core.dic' version 2.4.1 from 2010-06-29.

Automatic conversion script
Id: cif_fix_values 1715 2011-07-08 13:25:40Z adriana 
;
_cod_original_formula_sum 'C7 H6 F1 N1 O2'
_cod_database_code 2222909
_cod_database_fobs_code 2222909

loop_
_symmetry_equiv_pos_as_xyz
x,y,z
-x+1/2,y+1/2,z+1/2
x+1/2,-y+1/2,z
-x,-y,z+1/2

loop_
_atom_site_type_symbol
_atom_site_label
_atom_site_fract_x
_atom_site_fract_y
_atom_site_fract_z
_atom_site_U_iso_or_equiv
_atom_site_adp_type
_atom_site_occupancy
_atom_site_disorder_assembly
_atom_site_disorder_group
O O1 0.4779(9) 0.1918(6) 0.9058(5) 0.0268 Uani 1.0000 . .
N N2 0.4588(11) 0.1849(7) 0.7440(5) 0.0247 Uani 1.0000 . .
C C3 0.4049(11) 0.3001(7) 0.6852(7) 0.0191 Uani 1.0000 . .
C C4 0.3841(12) 0.3034(7) 0.5185(6) 0.0157 Uani 1.0000 . .
C C5 0.3721(11) 0.1828(9) 0.4328(5) 0.0143 Uani 1.0000 . .
O O5 0.3858(9) 0.0571(5) 0.4956(5) 0.0214 Uani 1.0000 . .
C C6 0.3455(12) 0.1950(9) 0.2755(6) 0.0201 Uani 1.0000 . .
F F6 0.3356(7) 0.0740(5) 0.1972(4) 0.0265 Uani 1.0000 . .
C C7 0.3246(12) 0.3167(8) 0.2001(7) 0.0185 Uani 1.0000 . .
C C8 0.3431(12) 0.4332(8) 0.2861(6) 0.0189 Uani 1.0000 . .
C C9 0.3738(11) 0.4309(8) 0.4436(6) 0.0183 Uani 1.0000 . .
H H3 0.3781 0.3782 0.7440 0.0230 Uiso 1.0000 . .
H H7 0.3014 0.3204 0.0958 0.0219 Uiso 1.0000 . .
H H8 0.3343 0.5184 0.2363 0.0227 Uiso 1.0000 . .
H H9 0.3877 0.5129 0.4979 0.0218 Uiso 1.0000 . .
H H5 0.392(14) 0.059(7) 0.594(4) 0.0321 Uiso 1.0000 . .
H H1 0.546(15) 0.114(6) 0.929(7) 0.0400 Uiso 1.0000 . .

loop_
_atom_site_aniso_label
_atom_site_aniso_U_11
_atom_site_aniso_U_22
_atom_site_aniso_U_33
_atom_site_aniso_U_12
_atom_site_aniso_U_13
_atom_site_aniso_U_23
O1 0.037(5) 0.032(5) 0.0119(13) 0.002(2) 0.0009(19) 0.003(2)
N2 0.035(6) 0.028(4) 0.0109(15) -0.001(3) 0.001(2) 0.008(3)
C3 0.017(5) 0.022(4) 0.0176(17) 0.000(3) 0.001(3) 0.001(2)
C4 0.010(4) 0.020(2) 0.0176(18) 0.001(2) -0.002(3) 0.0018(16)
C5 0.004(4) 0.020(2) 0.0189(19) 0.000(2) 0.000(3) 0.0014(16)
O5 0.023(4) 0.022(2) 0.019(2) 0.0014(19) 0.003(2) 0.0014(18)
C6 0.022(6) 0.020(2) 0.019(2) 0.000(3) -0.001(3) -0.0035(16)
F6 0.035(3) 0.023(2) 0.0215(17) 0.0051(16) 0.001(2) -0.0071(18)
C7 0.017(5) 0.024(3) 0.015(2) 0.002(2) 0.002(3) -0.0008(18)
C8 0.022(5) 0.017(3) 0.018(2) 0.000(2) 0.001(3) 0.004(2)
C9 0.022(5) 0.016(3) 0.017(2) 0.005(2) 0.002(3) -0.003(2)

loop_
_atom_type_symbol
_atom_type_scat_dispersion_real
_atom_type_scat_dispersion_imag
_atom_type_scat_source
C 0.0033 0.0016 'International Tables Vol C 4.2.6.8 and 6.1.1.4'
H 0.0000 0.0000 'International Tables Vol C 4.2.6.8 and 6.1.1.4'
N 0.0061 0.0033 'International Tables Vol C 4.2.6.8 and 6.1.1.4'
O 0.0106 0.0060 'International Tables Vol C 4.2.6.8 and 6.1.1.4'
F 0.0171 0.0103 'International Tables Vol C 4.2.6.8 and 6.1.1.4'

loop_
_geom_angle_atom_site_label_1
_geom_angle_atom_site_label_2
_geom_angle_atom_site_label_3
_geom_angle_site_symmetry_1
_geom_angle_site_symmetry_2
_geom_angle_site_symmetry_3
_geom_angle
_geom_angle_publ_flag
N2 O1 H1 . . . 103(4) no
O1 N2 C3 . . . 112.2(7) no
N2 C3 C4 . . . 116.2(7) no
N2 C3 H3 . . . 123.1 no
C4 C3 H3 . . . 120.8 no
C3 C4 C5 . . . 121.2(6) no
C3 C4 C9 . . . 119.0(6) no
C5 C4 C9 . . . 119.8(5) no
C4 C5 O5 . . . 123.3(4) no
C4 C5 C6 . . . 117.5(7) no
O5 C5 C6 . . . 119.1(7) no
C5 O5 H5 . . . 113(5) no
C5 C6 F6 . . . 115.1(7) no
C5 C6 C7 . . . 124.2(7) no
F6 C6 C7 . . . 120.8(5) no
C6 C7 C8 . . . 117.1(6) no
C6 C7 H7 . . . 121.6 no
C8 C7 H7 . . . 121.3 no
C7 C8 C9 . . . 122.6(8) no
C7 C8 H8 . . . 118.8 no
C9 C8 H8 . . . 118.6 no
C4 C9 C8 . . . 118.6(7) no
C4 C9 H9 . . . 121.4 no
C8 C9 H9 . . . 119.9 no

loop_
_geom_bond_atom_site_label_1
_geom_bond_atom_site_label_2
_geom_bond_site_symmetry_1
_geom_bond_site_symmetry_2
_geom_bond_distance
_geom_bond_publ_flag
O1 N2 . . 1.410(6) no
O1 H1 . . 0.89(4) no
N2 C3 . . 1.278(9) no
C3 C4 . . 1.452(8) no
C3 H3 . . 0.932 no
C4 C5 . . 1.394(9) no
C4 C9 . . 1.404(10) no
C5 O5 . . 1.345(9) no
C5 C6 . . 1.380(7) no
O5 H5 . . 0.86(4) no
C6 F6 . . 1.363(9) no
C6 C7 . . 1.361(9) no
C7 C8 . . 1.365(10) no
C7 H7 . . 0.917 no
C8 C9 . . 1.380(8) no
C8 H8 . . 0.938 no
C9 H9 . . 0.932 no

loop_
_geom_hbond_atom_site_label_D
_geom_hbond_atom_site_label_H
_geom_hbond_atom_site_label_A
_geom_hbond_site_symmetry_A
_geom_hbond_distance_DH
_geom_hbond_distance_HA
_geom_hbond_distance_DA
_geom_hbond_angle_DHA
O1 H1 O5 4_655 0.89(7) 1.81(6) 2.684(8) 165(7)
O5 H5 N2 . 0.85(4) 1.84(6) 2.530(7) 137(6)

loop_
_cod_related_entry_id
_cod_related_entry_database
_cod_related_entry_code
1 ChemSpider 21184724
